data_4103767
loop_
_publ_author_name
'Zhong Li'
'Frank W. Fowler'
'Joseph W. Lauher'

_publ_section_title
;
 Weak Interactions Dominating the Supramolecular Self-Assembly in a Salt:
 A Designed Single-Crystal-to-Single-Crystal Topochemical Polymerization
 of a Terminal Aryldiacetylene
;
_journal_name_full 'Journal of the American Chemical Society'
_journal_page_first 634
_journal_page_last 643
_journal_paper_doi 10.1021/ja806663h
_journal_volume 131
_journal_year 2009
_chemical_formula_sum 'C28 H26 N4 O6'
_chemical_formula_weight 514.53
_chemical_name_common '(diethynylbenzylNH3)2og   polymer'
_space_group_IT_number 2
_symmetry_cell_setting triclinic
_symmetry_space_group_name_Hall '-P 1'
_symmetry_space_group_name_H-M 'P -1'
_atom_sites_solution_hydrogens geom
_atom_sites_solution_primary direct
_atom_sites_solution_secondary difmap
_audit_creation_method SHELXL-97
_cell_angle_alpha 79.154(6)
_cell_angle_beta 88.615(9)
_cell_angle_gamma 85.662(8)
_cell_formula_units_Z 1
_cell_length_a 4.8862(19)
_cell_length_b 10.072(4)
_cell_length_c 13.670(5)
_cell_measurement_temperature 273(2)
_cell_volume 658.8(4)
_computing_cell_refinement 'Bruker SMART'
_computing_data_collection 'Bruker SMART'
_computing_data_reduction 'Bruker SAINT'
_computing_molecular_graphics 'Bruker SHELXTL'
_computing_publication_material 'Bruker SHELXTL'
_computing_structure_refinement 'SHELXL-97 (Sheldrick, 1997)'
_computing_structure_solution 'SHELXS-97 (Sheldrick, 1990)'
_diffrn_ambient_temperature 273(2)
_diffrn_measured_fraction_theta_full 0.867
_diffrn_measured_fraction_theta_max 0.867
_diffrn_measurement_device_type 'CCD area detector'
_diffrn_measurement_method 'phi and omega scans'
_diffrn_radiation_monochromator graphite
_diffrn_radiation_source 'fine-focus sealed tube'
_diffrn_radiation_type MoK\a
_diffrn_radiation_wavelength 0.71073
_diffrn_reflns_av_R_equivalents 0.0899
_diffrn_reflns_av_sigmaI/netI 0.7420
_diffrn_reflns_limit_h_max 6
_diffrn_reflns_limit_h_min -6
_diffrn_reflns_limit_k_max 13
_diffrn_reflns_limit_k_min -13
_diffrn_reflns_limit_l_max 8
_diffrn_reflns_limit_l_min -17
_diffrn_reflns_number 4233
_diffrn_reflns_theta_full 28.50
_diffrn_reflns_theta_max 28.50
_diffrn_reflns_theta_min 1.52
_exptl_absorpt_coefficient_mu 0.093
_exptl_absorpt_correction_type none
_exptl_crystal_density_diffrn 1.297
_exptl_crystal_density_method 'not measured'
_exptl_crystal_F_000 270
_exptl_crystal_size_max .7
_exptl_crystal_size_mid .2
_exptl_crystal_size_min .03
_refine_diff_density_max 0.134
_refine_diff_density_min -0.127
_refine_diff_density_rms 0.036
_refine_ls_extinction_method none
_refine_ls_goodness_of_fit_ref 0.849
_refine_ls_hydrogen_treatment constr
_refine_ls_matrix_type full
_refine_ls_number_parameters 193
_refine_ls_number_reflns 2916
_refine_ls_number_restraints 0
_refine_ls_restrained_S_all 0.849
_refine_ls_R_factor_all 0.4372
_refine_ls_R_factor_gt 0.0624
_refine_ls_shift/su_max 0.000
_refine_ls_shift/su_mean 0.000
_refine_ls_structure_factor_coef Fsqd
_refine_ls_weighting_details 'calc w=1/[\s^2^(Fo^2^)+(0.0319P)^2^+0.0000P] where P=(Fo^2^+2Fc^2^)/3'
_refine_ls_weighting_scheme calc
_refine_ls_wR_factor_gt 0.0944
_refine_ls_wR_factor_ref 0.1577
_reflns_number_gt 339
_reflns_number_total 2916
_reflns_threshold_expression >2sigma(I)
_cod_data_source_file ja806663h_si_014.cif
_cod_data_source_block diethynylbenzylammonium_polymer
_cod_database_code 4103767

loop_
_symmetry_equiv_pos_as_xyz
'x, y, z'
'-x, -y, -z'

loop_
_atom_site_label
_atom_site_type_symbol
_atom_site_fract_x
_atom_site_fract_y
_atom_site_fract_z
_atom_site_U_iso_or_equiv
_atom_site_adp_type
_atom_site_occupancy
_atom_site_symmetry_multiplicity
_atom_site_calc_flag
_atom_site_refinement_flags
O2 O 0.0913(13) 0.1444(6) 0.0163(5) 0.105(2) Uani 1 1 d .
O3 O 0.2502(11) 0.0635(5) 0.1663(4) 0.106(2) Uani 1 1 d .
N2 N 0.4031(10) 0.8389(5) 0.0862(4) 0.102(2) Uani 1 1 d .
H2C H 0.3714 0.9083 0.1177 0.153 Uiso 1 1 calc R
H2B H 0.2604 0.8342 0.0480 0.153 Uiso 1 1 calc R
H2A H 0.5533 0.8508 0.0483 0.153 Uiso 1 1 calc R
C11 C 0.4440(16) 0.7091(7) 0.1616(6) 0.098(3) Uani 1 1 d .
H11A H 0.2675 0.6722 0.1782 0.118 Uiso 1 1 calc R
H11B H 0.5583 0.6435 0.1323 0.118 Uiso 1 1 calc R
C10 C 0.574(2) 0.7298(11) 0.2540(8) 0.092(3) Uani 1 1 d .
C6 C 0.8329(19) 0.8402(10) 0.3541(10) 0.124(4) Uani 1 1 d .
H6 H 0.9708 0.8981 0.3570 0.149 Uiso 1 1 calc R
C7 C 0.744(2) 0.8246(9) 0.2643(8) 0.106(3) Uani 1 1 d .
H7 H 0.8025 0.8819 0.2075 0.127 Uiso 1 1 calc R
C4 C 0.759(3) 0.8157(11) 0.5405(11) 0.090(4) Uani 0.78 1 d P
C1 C 0.557(2) 0.8389(10) 0.6078(8) 0.126(4) Uani 1 1 d .
H1 H 0.5971 0.8600 0.6690 0.152 Uiso 1 1 calc R
C9 C 0.471(2) 0.6572(11) 0.3433(11) 0.090(4) Uani 0.78 1 d P
H9 H 0.3484 0.5920 0.3398 0.108 Uiso 0.80 1 calc PR
C8 C 0.542(3) 0.6779(12) 0.4360(10) 0.110(5) Uani 0.78 1 d P
H8 H 0.4666 0.6276 0.4930 0.132 Uiso 0.80 1 calc PR
C3 C 1.047(3) 0.8265(11) 0.5692(8) 0.153(4) Uani 1 1 d .
C5 C 0.719(2) 0.7694(15) 0.4445(11) 0.099(4) Uani 0.78 1 d P
C2 C 0.295(3) 0.8295(14) 0.5805(11) 0.130(6) Uani 0.78 1 d P
O1 O 0.2886(11) 0.4145(5) 0.0619(5) 0.115(2) Uani 1 1 d .
N1 N -0.1519(13) 0.3670(7) 0.0815(5) 0.090(2) Uani 1 1 d .
H1A H -0.3204 0.3936 0.0679 0.108 Uiso 1 1 calc R
C12 C 0.044(2) 0.4376(8) 0.0384(7) 0.090(3) Uani 1 1 d .
C13 C -0.0866(14) 0.2442(8) 0.1520(6) 0.087(3) Uani 1 1 d .
H13B H -0.2543 0.2020 0.1750 0.105 Uiso 1 1 calc R
H13A H 0.0027 0.2654 0.2092 0.105 Uiso 1 1 calc R
C14 C 0.100(2) 0.1471(10) 0.1050(9) 0.093(4) Uani 1 1 d .
C9B C 0.702(6) 0.592(3) 0.288(2) 0.061(9) Uiso 0.22 1 d P
H9B H 0.6707 0.5183 0.2591 0.074 Uiso 0.20 1 calc PR
C8B C 0.887(6) 0.582(3) 0.375(2) 0.077(10) Uiso 0.22 1 d P
H8B H 0.9299 0.4980 0.4147 0.093 Uiso 0.20 1 calc PR
C5B C 0.994(8) 0.693(4) 0.398(3) 0.101(12) Uiso 0.22 1 d P
C2B C 0.526(17) 0.708(7) 0.596(6) 0.29(4) Uiso 0.22 1 d P
C3B C 0.230(9) 0.719(3) 0.487(3) 0.113(13) Uiso 0.22 1 d P

loop_
_atom_site_aniso_label
_atom_site_aniso_U_11
_atom_site_aniso_U_22
_atom_site_aniso_U_33
_atom_site_aniso_U_23
_atom_site_aniso_U_13
_atom_site_aniso_U_12
O2 0.111(5) 0.112(5) 0.097(5) -0.029(5) -0.010(5) -0.012(3)
O3 0.130(5) 0.089(5) 0.100(5) -0.027(4) -0.012(4) 0.002(4)
N2 0.116(5) 0.095(5) 0.098(6) -0.022(5) -0.008(5) -0.018(4)
C11 0.145(8) 0.066(6) 0.080(7) -0.001(6) -0.003(6) -0.016(6)
C10 0.103(8) 0.093(9) 0.076(9) 0.004(7) -0.028(7) -0.021(6)
C6 0.103(8) 0.145(10) 0.121(10) 0.012(9) -0.064(9) -0.053(7)
C7 0.115(9) 0.088(8) 0.118(11) -0.018(7) -0.006(7) -0.025(6)
C4 0.053(10) 0.116(11) 0.109(12) -0.031(9) -0.009(10) -0.019(8)
C1 0.075(8) 0.169(11) 0.145(10) -0.053(8) 0.041(9) -0.022(7)
C9 0.095(10) 0.099(10) 0.076(9) -0.012(9) -0.012(9) -0.021(7)
C8 0.120(12) 0.101(10) 0.101(13) 0.023(9) -0.041(10) -0.051(8)
C3 0.142(12) 0.202(11) 0.123(9) -0.049(8) 0.016(11) -0.028(11)
C5 0.083(10) 0.133(13) 0.078(11) -0.001(11) 0.009(9) -0.040(8)
C2 0.079(11) 0.182(15) 0.129(12) -0.013(10) 0.003(12) -0.054(13)
O1 0.090(4) 0.106(5) 0.145(6) -0.005(4) -0.012(4) -0.020(4)
N1 0.095(6) 0.077(6) 0.094(6) -0.006(5) 0.016(5) -0.015(5)
C12 0.099(8) 0.085(8) 0.084(9) -0.004(6) 0.008(8) -0.028(8)
C13 0.077(6) 0.087(7) 0.097(8) -0.016(7) 0.009(6) -0.011(5)
C14 0.090(9) 0.068(8) 0.123(12) -0.020(9) -0.013(9) -0.019(6)

loop_
_atom_type_symbol
_atom_type_description
_atom_type_scat_dispersion_real
_atom_type_scat_dispersion_imag
_atom_type_scat_source
C C 0.0033 0.0016 'International Tables Vol C Tables 4.2.6.8 and 6.1.1.4'
H H 0.0000 0.0000 'International Tables Vol C Tables 4.2.6.8 and 6.1.1.4'
N N 0.0061 0.0033 'International Tables Vol C Tables 4.2.6.8 and 6.1.1.4'
O O 0.0106 0.0060 'International Tables Vol C Tables 4.2.6.8 and 6.1.1.4'

loop_
_geom_angle_atom_site_label_1
_geom_angle_atom_site_label_2
_geom_angle_atom_site_label_3
_geom_angle
_geom_angle_site_symmetry_1
_geom_angle_site_symmetry_3
C10 C11 N2 112.3(7) . .
C7 C10 C9 115.3(10) . .
C7 C10 C11 128.0(11) . .
C9 C10 C11 115.7(11) . .
C7 C10 C9B 111.5(13) . .
C9 C10 C9B 63.6(12) . .
C11 C10 C9B 99.5(14) . .
C7 C6 C5 121.1(11) . .
C10 C7 C6 122.6(10) . .
C1 C4 C3 117.2(13) . .
C1 C4 C5 125.9(11) . .
C3 C4 C5 116.7(12) . .
C2 C1 C4 116.6(11) . .
C8 C9 C10 123.2(11) . .
C5 C8 C9 120.4(13) . .
C2 C3 C4 171.0(14) 1_655 .
C2 C3 C3B 72.1(15) 1_655 1_655
C4 C3 C3B 99.4(16) . 1_655
C8 C5 C6 116.8(13) . .
C8 C5 C4 122.2(14) . .
C6 C5 C4 120.0(14) . .
C3 C2 C1 170.4(16) 1_455 .
C3 C2 C2B 129(4) 1_455 .
C1 C2 C2B 55(3) . .
C3 C2 C3B 70.0(15) 1_455 .
C1 C2 C3B 118.8(18) . .
C2B C2 C3B 73(3) . .
C12 N1 C13 120.0(7) . .
O1 C12 N1 123.8(9) . .
O1 C12 C12 119.6(12) . 2_565
N1 C12 C12 116.4(11) . 2_565
N1 C13 C14 110.5(7) . .
O2 C14 O3 123.6(12) . .
O2 C14 C13 121.7(11) . .
O3 C14 C13 114.5(10) . .
C10 C9B C8B 113(2) . .
C5B C8B C9B 122(3) . .
C8B C5B C3B 135(4) . 1_655
C2 C2B C3B 60(3) . .
C2B C3B C2 47(2) . .
C2B C3B C3 80(3) . 1_455
C2 C3B C3 37.9(9) . 1_455
C2B C3B C5B 169(3) . 1_455
C2 C3B C5B 143(3) . 1_455
C3 C3B C5B 108(3) 1_455 1_455

loop_
_geom_bond_atom_site_label_1
_geom_bond_atom_site_label_2
_geom_bond_distance
_geom_bond_site_symmetry_2
O2 C14 1.220(9) .
O3 C14 1.272(10) .
N2 C11 1.508(6) .
C11 C10 1.484(9) .
C10 C7 1.340(9) .
C10 C9 1.403(11) .
C10 C9B 1.48(3) .
C6 C7 1.353(9) .
C6 C5 1.429(11) .
C4 C1 1.371(13) .
C4 C3 1.489(12) .
C4 C5 1.496(13) .
C1 C2 1.358(13) .
C9 C8 1.380(11) .
C8 C5 1.331(12) .
C3 C2 1.225(12) 1_655
C3 C3B 1.87(4) 1_655
C2 C3 1.225(12) 1_455
C2 C2B 1.59(7) .
C2 C3B 1.90(4) .
O1 C12 1.241(9) .
N1 C12 1.297(9) .
N1 C13 1.438(7) .
C12 C12 1.519(16) 2_565
C13 C14 1.508(10) .
C9B C8B 1.49(3) .
C8B C5B 1.36(4) .
C5B C3B 1.76(4) 1_655
C2B C3B 2.09(9) .
C3B C3 1.87(4) 1_455
C3B C5B 1.76(4) 1_455
